data_7061959
loop_
_publ_author_name
'Gaur, Ruchi'
'Kallem, Parashuram'

_publ_section_title
;
 Structural and theoretical study of copper(ii) complex incorporating
 chalcone and 2,2&#x2032;-bipyridine mixed ligands: a probable candidate
 for optical material
;
_journal_issue 42
_journal_name_full 'New Journal of Chemistry'
_journal_page_first 20366
_journal_page_last 20376
_journal_paper_doi 10.1039/D2NJ02988J
_journal_volume 46
_journal_year 2022
_chemical_formula_sum 'C24 H19 Cu N3 O5 S'
_chemical_formula_weight 525.04
_space_group_IT_number 61
_space_group_name_Hall '-P 2ac 2ab'
_space_group_name_H-M_alt 'P b c a'
_symmetry_cell_setting orthorhombic
_symmetry_space_group_name_H-M 'P b c a'
_atom_sites_solution_hydrogens geom
_atom_sites_solution_primary direct
_atom_sites_solution_secondary difmap
_audit_creation_method SHELXL-97
_audit_update_record
;
2010-05-28 deposited with the CCDC.	2022-10-06 downloaded from the CCDC.
;
_cell_angle_alpha 90.00
_cell_angle_beta 90.00
_cell_angle_gamma 90.00
_cell_formula_units_Z 8
_cell_length_a 13.3131(10)
_cell_length_b 14.5026(9)
_cell_length_c 22.9969(16)
_cell_measurement_reflns_used 6268
_cell_measurement_temperature 150(2)
_cell_measurement_theta_max 32.8118
_cell_measurement_theta_min 3.2976
_cell_volume 4440.1(5)
_computing_cell_refinement 'CrysAlis RED, Oxford Diffraction Ltd.,'
_computing_data_collection 'CrysAlis CCD, Oxford Diffraction Ltd.,'
_computing_data_reduction 'CrysAlis RED, Oxford Diffraction Ltd.,'
_computing_molecular_graphics Ortep3
_computing_publication_material Shelx97
_computing_structure_refinement 'SHELXL-97 (Sheldrick, 1997)'
_computing_structure_solution 'SHELXS-97 (Sheldrick, 1997)'
_diffrn_ambient_temperature 150(2)
_diffrn_detector_area_resol_mean 15.9948
_diffrn_measured_fraction_theta_full 0.998
_diffrn_measured_fraction_theta_max 0.998
_diffrn_measurement_device_type 'OXFORD DIFFRACTION XCALIBUR-S'
_diffrn_measurement_method \w/q-scan
_diffrn_radiation_monochromator graphite
_diffrn_radiation_source 'Enhance (Mo) X-ray Source'
_diffrn_radiation_type MoK\a
_diffrn_radiation_wavelength 0.71073
_diffrn_reflns_av_R_equivalents 0.0559
_diffrn_reflns_av_sigmaI/netI 0.0438
_diffrn_reflns_limit_h_max 15
_diffrn_reflns_limit_h_min -15
_diffrn_reflns_limit_k_max 17
_diffrn_reflns_limit_k_min -17
_diffrn_reflns_limit_l_max 27
_diffrn_reflns_limit_l_min -27
_diffrn_reflns_number 32173
_diffrn_reflns_theta_full 25.00
_diffrn_reflns_theta_max 25.00
_diffrn_reflns_theta_min 3.32
_exptl_absorpt_coefficient_mu 1.121
_exptl_absorpt_correction_T_max 0.7987
_exptl_absorpt_correction_T_min 0.7086
_exptl_absorpt_correction_type multi-scan
_exptl_absorpt_process_details
;
CrysAlis RED, Oxford Diffraction Ltd.,
Version 1.171.31.7 (release 18-10-2006 CrysAlis171 .NET)
(compiled Oct 18 2006,16:28:17)
Empirical absorption correction using spherical harmonics,
implemented in SCALE3 ABSPACK scaling algorithm.
;
_exptl_crystal_colour brown
_exptl_crystal_density_diffrn 1.571
_exptl_crystal_density_method 'not measured'
_exptl_crystal_description block
_exptl_crystal_F_000 2152
_exptl_crystal_size_max 0.33
_exptl_crystal_size_mid 0.28
_exptl_crystal_size_min 0.21
_refine_diff_density_max 0.242
_refine_diff_density_min -0.242
_refine_diff_density_rms 0.046
_refine_ls_extinction_method none
_refine_ls_goodness_of_fit_ref 0.859
_refine_ls_hydrogen_treatment riding
_refine_ls_matrix_type full
_refine_ls_number_parameters 327
_refine_ls_number_reflns 3903
_refine_ls_number_restraints 0
_refine_ls_restrained_S_all 0.859
_refine_ls_R_factor_all 0.0671
_refine_ls_R_factor_gt 0.0362
_refine_ls_shift/su_max 0.002
_refine_ls_shift/su_mean 0.000
_refine_ls_structure_factor_coef Fsqd
_refine_ls_weighting_details 'calc w=1/[\s^2^(Fo^2^)+(0.0501P)^2^+0.0000P] where P=(Fo^2^+2Fc^2^)/3'
_refine_ls_weighting_scheme calc
_refine_ls_wR_factor_gt 0.0823
_refine_ls_wR_factor_ref 0.0880
_reflns_number_gt 2393
_reflns_number_total 3903
_reflns_threshold_expression >2sigma(I)
_cod_data_source_file d2nj02988j2.cif
_cod_data_source_block bhu107
_cod_depositor_comments
;
The following automatic conversions were performed:

data item '_symmetry_cell_setting' value 'Orthorhombic' was changed
to 'orthorhombic' in accordance with the
/home/data/users/saulius/crontab/automatic-downloads/rss-feeds/RSC/lib/dictionaries/cif_core.dic
dictionary named 'cif_core.dic' version 2.4.2 last updated on
2011-04-26.

Automatic conversion script
Id: cif_fix_values 7556 2019-12-06 15:28:31Z antanas 

 Adding full bibliography for 7061959.cif.
;
_cod_database_code 7061959

loop_
_symmetry_equiv_pos_as_xyz
'x, y, z'
'-x+1/2, -y, z+1/2'
'x+1/2, -y+1/2, -z'
'-x, y+1/2, -z+1/2'
'-x, -y, -z'
'x-1/2, y, -z-1/2'
'-x-1/2, y-1/2, z'
'x, -y-1/2, z-1/2'

loop_
_atom_site_label
_atom_site_type_symbol
_atom_site_fract_x
_atom_site_fract_y
_atom_site_fract_z
_atom_site_U_iso_or_equiv
_atom_site_adp_type
_atom_site_occupancy
_atom_site_symmetry_multiplicity
_atom_site_calc_flag
_atom_site_refinement_flags
_atom_site_disorder_assembly
_atom_site_disorder_group
Cu1 Cu 0.01322(3) 0.09160(2) 0.578219(15) 0.05632(15) Uani 1 1 d . . .
S1 S -0.17759(8) 0.27802(6) 0.30818(4) 0.0863(3) Uani 1 1 d . A .
O1 O -0.11457(16) 0.06904(14) 0.60998(9) 0.0691(6) Uani 1 1 d . A .
O2 O -0.04236(15) 0.12305(15) 0.50381(8) 0.0616(6) Uani 1 1 d . A .
N1 N 0.15199(19) 0.08287(16) 0.54634(12) 0.0612(7) Uani 1 1 d . A .
N2 N 0.0820(2) 0.03712(16) 0.64758(11) 0.0626(7) Uani 1 1 d . A .
N3 N 0.0282(3) 0.3100(3) 0.61315(12) 0.0696(7) Uani 1 1 d . . .
C1 C 0.1812(2) 0.1106(2) 0.49412(16) 0.0668(9) Uani 1 1 d . . .
H1 H 0.1324 0.1357 0.4685 0.080 Uiso 1 1 calc R A .
C2 C 0.2793(3) 0.1047(2) 0.47530(18) 0.0776(10) Uani 1 1 d . A .
H2 H 0.2981 0.1250 0.4376 0.093 Uiso 1 1 calc R . .
C3 C 0.3485(3) 0.0686(3) 0.5128(2) 0.0899(13) Uani 1 1 d . . .
H3 H 0.4167 0.0634 0.5011 0.108 Uiso 1 1 calc R A .
C4 C 0.3204(3) 0.0398(3) 0.5673(2) 0.0845(11) Uani 1 1 d . A .
H4 H 0.3687 0.0150 0.5934 0.101 Uiso 1 1 calc R . .
C5 C 0.2205(2) 0.0474(2) 0.58357(16) 0.0668(9) Uani 1 1 d . . .
C6 C 0.1800(3) 0.0201(2) 0.63985(15) 0.0671(9) Uani 1 1 d . A .
C7 C 0.2358(3) -0.0232(2) 0.68364(19) 0.0901(12) Uani 1 1 d . . .
H7 H 0.3049 -0.0371 0.6781 0.108 Uiso 1 1 calc R A .
C8 C 0.1884(4) -0.0450(3) 0.7347(2) 0.1029(15) Uani 1 1 d . A .
H8 H 0.2254 -0.0735 0.7652 0.124 Uiso 1 1 calc R . .
C9 C 0.0894(4) -0.0265(2) 0.74240(15) 0.0890(12) Uani 1 1 d . . .
H9 H 0.0565 -0.0416 0.7778 0.107 Uiso 1 1 calc R A .
C10 C 0.0378(3) 0.0148(2) 0.69761(14) 0.0744(10) Uani 1 1 d . A .
H10 H -0.0316 0.0278 0.7025 0.089 Uiso 1 1 calc R . .
C11 C -0.2001(2) 0.09450(19) 0.58806(12) 0.0526(7) Uani 1 1 d . . .
C12 C -0.2869(2) 0.0788(2) 0.62128(13) 0.0669(9) Uani 1 1 d . A .
H12 H -0.2800 0.0495 0.6580 0.080 Uiso 1 1 calc R . .
C13 C -0.3793(3) 0.1032(2) 0.60354(16) 0.0733(9) Uani 1 1 d . . .
H13 H -0.4357 0.0914 0.6278 0.088 Uiso 1 1 calc R A .
C14 C -0.3930(2) 0.1454(2) 0.55019(14) 0.0635(8) Uani 1 1 d . A .
H14 H -0.4582 0.1637 0.5380 0.076 Uiso 1 1 calc R . .
C15 C -0.3118(2) 0.16061(18) 0.51528(12) 0.0532(7) Uani 1 1 d . . .
H15 H -0.3218 0.1889 0.4785 0.064 Uiso 1 1 calc R A .
C16 C -0.2135(2) 0.13570(17) 0.53194(11) 0.0443(6) Uani 1 1 d . A .
C17 C -0.1310(2) 0.14725(18) 0.49212(11) 0.0470(7) Uani 1 1 d . . .
C18 C -0.1457(2) 0.18653(18) 0.43421(11) 0.0493(7) Uani 1 1 d . A .
H18 H -0.2105 0.2080 0.4234 0.059 Uiso 1 1 calc R . .
C19 C -0.0711(2) 0.19289(19) 0.39641(12) 0.0546(8) Uani 1 1 d . . .
H19 H -0.0084 0.1693 0.4093 0.065 Uiso 1 1 calc R A .
C20 C -0.0716(2) 0.2304(2) 0.33869(12) 0.0617(8) Uani 1 1 d . A .
C21 C 0.0076(3) 0.2297(2) 0.30066(15) 0.0825(11) Uani 1 1 d . . .
C22 C 0.1085(3) 0.1916(3) 0.3134(2) 0.1222(17) Uani 1 1 d . A .
H22A H 0.1478 0.2372 0.3351 0.183 Uiso 1 1 calc R . .
H22B H 0.1428 0.1770 0.2769 0.183 Uiso 1 1 calc R . .
H22C H 0.1015 0.1354 0.3367 0.183 Uiso 1 1 calc R . .
C23 C -0.0202(5) 0.2685(3) 0.24670(19) 0.1133(18) Uani 1 1 d . A .
H23 H 0.0249 0.2740 0.2148 0.136 Uiso 1 1 calc R . .
C24 C -0.1153(5) 0.2966(3) 0.24459(18) 0.1187(17) Uani 1 1 d . . .
H24 H -0.1452 0.3241 0.2113 0.142 Uiso 1 1 calc R A .
O5 O 0.0225(3) 0.3864(2) 0.62556(16) 0.1555(16) Uani 1 1 d . A .
O3 O 0.0751(8) 0.2426(5) 0.6087(3) 0.074(4) Uani 0.475(16) 1 d P A 1
O4 O -0.0701(8) 0.2994(9) 0.6047(5) 0.147(4) Uani 0.475(16) 1 d P A 1
O3A O 0.1207(5) 0.2910(10) 0.6270(3) 0.104(3) Uani 0.525(16) 1 d P A 2
O4A O -0.0182(7) 0.2512(5) 0.5913(3) 0.093(3) Uani 0.525(16) 1 d P A 2

loop_
_atom_site_aniso_label
_atom_site_aniso_U_11
_atom_site_aniso_U_22
_atom_site_aniso_U_33
_atom_site_aniso_U_23
_atom_site_aniso_U_13
_atom_site_aniso_U_12
Cu1 0.0526(2) 0.0573(2) 0.0590(2) 0.00153(18) -0.00710(18) 0.00693(18)
S1 0.1288(9) 0.0690(6) 0.0610(5) 0.0077(4) -0.0109(5) 0.0030(6)
O1 0.0621(15) 0.0834(16) 0.0618(13) 0.0197(11) -0.0031(11) 0.0027(12)
O2 0.0443(12) 0.0869(15) 0.0536(12) 0.0085(10) -0.0001(10) 0.0097(11)
N1 0.0543(16) 0.0505(15) 0.0788(19) -0.0110(14) -0.0119(15) 0.0044(13)
N2 0.0711(19) 0.0464(15) 0.0703(18) -0.0105(13) -0.0214(15) 0.0087(14)
N3 0.080(3) 0.073(3) 0.0558(17) 0.0039(17) 0.0016(17) -0.011(2)
C1 0.053(2) 0.054(2) 0.094(3) -0.0059(17) 0.0011(18) -0.0023(16)
C2 0.059(2) 0.061(2) 0.113(3) -0.020(2) 0.010(2) -0.0060(19)
C3 0.047(2) 0.075(3) 0.147(4) -0.047(3) -0.002(3) -0.0050(19)
C4 0.052(2) 0.075(3) 0.126(3) -0.032(2) -0.027(2) 0.0091(19)
C5 0.057(2) 0.0477(18) 0.096(3) -0.0233(18) -0.025(2) 0.0070(16)
C6 0.072(2) 0.0473(19) 0.082(2) -0.0188(17) -0.033(2) 0.0045(18)
C7 0.095(3) 0.070(2) 0.105(3) -0.026(2) -0.051(3) 0.021(2)
C8 0.144(4) 0.076(3) 0.089(3) -0.018(2) -0.064(3) 0.027(3)
C9 0.143(4) 0.059(2) 0.065(2) -0.0078(18) -0.031(3) 0.007(2)
C10 0.107(3) 0.056(2) 0.060(2) -0.0079(17) -0.020(2) 0.010(2)
C11 0.0498(18) 0.0523(17) 0.0557(18) 0.0013(14) 0.0067(15) -0.0039(15)
C12 0.068(2) 0.075(2) 0.0578(19) 0.0077(16) 0.0134(17) -0.0060(18)
C13 0.060(2) 0.080(2) 0.080(2) -0.007(2) 0.0242(19) -0.0115(19)
C14 0.0414(19) 0.066(2) 0.083(2) -0.0128(19) 0.0036(17) 0.0007(16)
C15 0.0523(19) 0.0479(17) 0.0595(18) -0.0059(14) 0.0038(15) 0.0021(15)
C16 0.0442(17) 0.0395(15) 0.0491(16) -0.0020(13) 0.0018(13) -0.0008(13)
C17 0.0481(17) 0.0433(16) 0.0497(17) -0.0040(13) -0.0002(14) 0.0009(14)
C18 0.0479(17) 0.0534(18) 0.0467(17) 0.0002(13) -0.0002(14) 0.0040(14)
C19 0.0571(19) 0.0567(19) 0.0499(17) -0.0053(14) -0.0004(15) -0.0007(15)
C20 0.082(2) 0.0523(19) 0.0504(18) -0.0096(15) 0.0143(17) -0.0119(17)
C21 0.120(3) 0.061(2) 0.066(2) -0.0217(18) 0.036(2) -0.022(2)
C22 0.113(4) 0.114(4) 0.140(4) -0.035(3) 0.074(3) -0.017(3)
C23 0.200(5) 0.079(3) 0.061(3) -0.014(2) 0.051(3) -0.042(3)
C24 0.227(6) 0.072(3) 0.056(2) 0.013(2) 0.003(4) -0.022(4)
O5 0.222(4) 0.0631(19) 0.182(3) -0.032(2) 0.078(3) -0.032(2)
O3 0.076(8) 0.059(4) 0.086(4) -0.001(3) 0.011(4) 0.014(4)
O4 0.113(7) 0.125(8) 0.204(8) -0.008(6) -0.071(6) 0.040(6)
O3A 0.055(4) 0.151(9) 0.107(5) 0.017(5) -0.006(3) -0.017(4)
O4A 0.090(7) 0.060(4) 0.129(4) -0.020(3) -0.043(4) 0.006(4)

loop_
_atom_type_symbol
_atom_type_description
_atom_type_scat_dispersion_real
_atom_type_scat_dispersion_imag
_atom_type_scat_source
C C 0.0033 0.0016 'International Tables Vol C Tables 4.2.6.8 and 6.1.1.4'
H H 0.0000 0.0000 'International Tables Vol C Tables 4.2.6.8 and 6.1.1.4'
N N 0.0061 0.0033 'International Tables Vol C Tables 4.2.6.8 and 6.1.1.4'
O O 0.0106 0.0060 'International Tables Vol C Tables 4.2.6.8 and 6.1.1.4'
S S 0.1246 0.1234 'International Tables Vol C Tables 4.2.6.8 and 6.1.1.4'
Cu Cu 0.3201 1.2651 'International Tables Vol C Tables 4.2.6.8 and 6.1.1.4'

loop_
_geom_angle_atom_site_label_1
_geom_angle_atom_site_label_2
_geom_angle_atom_site_label_3
_geom_angle
_geom_angle_site_symmetry_1
_geom_angle_site_symmetry_3
_geom_angle_publ_flag
O1 Cu1 O2 92.23(8) . . ?
O1 Cu1 N1 166.24(10) . . ?
O2 Cu1 N1 92.55(10) . . ?
O1 Cu1 N2 92.03(10) . . ?
O2 Cu1 N2 168.70(10) . . ?
N1 Cu1 N2 81.03(12) . . ?
O1 Cu1 O4A 87.8(2) . . ?
O2 Cu1 O4A 79.25(16) . . ?
N1 Cu1 O4A 105.8(2) . . ?
N2 Cu1 O4A 111.38(16) . . ?
C24 S1 C20 90.8(2) . . ?
C11 O1 Cu1 126.38(18) . . ?
C17 O2 Cu1 128.13(18) . . ?
C1 N1 C5 119.4(3) . . ?
C1 N1 Cu1 125.9(2) . . ?
C5 N1 Cu1 114.6(2) . . ?
C10 N2 C6 120.0(3) . . ?
C10 N2 Cu1 125.7(2) . . ?
C6 N2 Cu1 114.3(2) . . ?
O5 N3 O3 150.2(7) . . ?
O5 N3 O4A 141.1(6) . . ?
O3 N3 O4A 68.5(6) . . ?
O5 N3 O3A 101.9(7) . . ?
O3 N3 O3A 48.4(4) . . ?
O4A N3 O3A 116.8(7) . . ?
O5 N3 O4 94.7(7) . . ?
O3 N3 O4 114.7(7) . . ?
O4A N3 O4 48.1(5) . . ?
O3A N3 O4 160.2(7) . . ?
N1 C1 C2 123.0(3) . . ?
N1 C1 H1 118.5 . . ?
C2 C1 H1 118.5 . . ?
C3 C2 C1 117.7(4) . . ?
C3 C2 H2 121.2 . . ?
C1 C2 H2 121.2 . . ?
C2 C3 C4 120.6(4) . . ?
C2 C3 H3 119.7 . . ?
C4 C3 H3 119.7 . . ?
C3 C4 C5 119.0(4) . . ?
C3 C4 H4 120.5 . . ?
C5 C4 H4 120.5 . . ?
N1 C5 C4 120.4(4) . . ?
N1 C5 C6 114.5(3) . . ?
C4 C5 C6 125.1(3) . . ?
N2 C6 C7 120.3(4) . . ?
N2 C6 C5 115.4(3) . . ?
C7 C6 C5 124.3(4) . . ?
C8 C7 C6 118.4(4) . . ?
C8 C7 H7 120.8 . . ?
C6 C7 H7 120.8 . . ?
C9 C8 C7 120.8(4) . . ?
C9 C8 H8 119.6 . . ?
C7 C8 H8 119.6 . . ?
C8 C9 C10 118.3(4) . . ?
C8 C9 H9 120.9 . . ?
C10 C9 H9 120.9 . . ?
N2 C10 C9 122.2(4) . . ?
N2 C10 H10 118.9 . . ?
C9 C10 H10 118.9 . . ?
O1 C11 C12 117.7(3) . . ?
O1 C11 C16 125.2(2) . . ?
C12 C11 C16 117.1(3) . . ?
C13 C12 C11 123.1(3) . . ?
C13 C12 H12 118.5 . . ?
C11 C12 H12 118.5 . . ?
C12 C13 C14 120.4(3) . . ?
C12 C13 H13 119.8 . . ?
C14 C13 H13 119.8 . . ?
C15 C14 C13 119.3(3) . . ?
C15 C14 H14 120.4 . . ?
C13 C14 H14 120.4 . . ?
C14 C15 C16 122.3(3) . . ?
C14 C15 H15 118.9 . . ?
C16 C15 H15 118.9 . . ?
C15 C16 C11 117.8(2) . . ?
C15 C16 C17 120.3(2) . . ?
C11 C16 C17 121.7(2) . . ?
O2 C17 C16 123.1(2) . . ?
O2 C17 C18 115.4(2) . . ?
C16 C17 C18 121.5(3) . . ?
C19 C18 C17 121.7(3) . . ?
C19 C18 H18 119.2 . . ?
C17 C18 H18 119.2 . . ?
C18 C19 C20 129.1(3) . . ?
C18 C19 H19 115.4 . . ?
C20 C19 H19 115.4 . . ?
C21 C20 C19 125.8(3) . . ?
C21 C20 S1 112.0(3) . . ?
C19 C20 S1 122.2(2) . . ?
C20 C21 C23 110.9(4) . . ?
C20 C21 C22 125.0(4) . . ?
C23 C21 C22 124.1(4) . . ?
C21 C22 H22A 109.5 . . ?
C21 C22 H22B 109.5 . . ?
H22A C22 H22B 109.5 . . ?
C21 C22 H22C 109.5 . . ?
H22A C22 H22C 109.5 . . ?
H22B C22 H22C 109.5 . . ?
C24 C23 C21 113.8(4) . . ?
C24 C23 H23 123.1 . . ?
C21 C23 H23 123.1 . . ?
C23 C24 S1 112.5(4) . . ?
C23 C24 H24 123.7 . . ?
S1 C24 H24 123.7 . . ?
N3 O4A Cu1 132.4(7) . . ?

loop_
_geom_bond_atom_site_label_1
_geom_bond_atom_site_label_2
_geom_bond_distance
_geom_bond_site_symmetry_2
_geom_bond_publ_flag
Cu1 O1 1.880(2) . ?
Cu1 O2 1.9192(19) . ?
Cu1 N1 1.992(3) . ?
Cu1 N2 2.002(2) . ?
Cu1 O4A 2.372(8) . ?
S1 C24 1.703(5) . ?
S1 C20 1.721(3) . ?
O1 C11 1.299(3) . ?
O2 C17 1.260(3) . ?
N1 C1 1.325(4) . ?
N1 C5 1.353(4) . ?
N2 C10 1.332(4) . ?
N2 C6 1.340(4) . ?
N3 O5 1.146(4) . ?
N3 O3 1.164(6) . ?
N3 O4A 1.166(6) . ?
N3 O3A 1.302(7) . ?
N3 O4 1.331(9) . ?
C1 C2 1.378(4) . ?
C1 H1 0.9500 . ?
C2 C3 1.366(5) . ?
C2 H2 0.9500 . ?
C3 C4 1.372(5) . ?
C3 H3 0.9500 . ?
C4 C5 1.386(5) . ?
C4 H4 0.9500 . ?
C5 C6 1.457(5) . ?
C6 C7 1.400(4) . ?
C7 C8 1.371(5) . ?
C7 H7 0.9500 . ?
C8 C9 1.357(5) . ?
C8 H8 0.9500 . ?
C9 C10 1.375(4) . ?
C9 H9 0.9500 . ?
C10 H10 0.9500 . ?
C11 C12 1.404(4) . ?
C11 C16 1.433(4) . ?
C12 C13 1.344(4) . ?
C12 H12 0.9500 . ?
C13 C14 1.383(4) . ?
C13 H13 0.9500 . ?
C14 C15 1.364(4) . ?
C14 H14 0.9500 . ?
C15 C16 1.411(4) . ?
C15 H15 0.9500 . ?
C16 C17 1.440(4) . ?
C17 C18 1.462(4) . ?
C18 C19 1.323(4) . ?
C18 H18 0.9500 . ?
C19 C20 1.435(4) . ?
C19 H19 0.9500 . ?
C20 C21 1.370(4) . ?
C21 C23 1.412(6) . ?
C21 C22 1.481(5) . ?
C22 H22A 0.9800 . ?
C22 H22B 0.9800 . ?
C22 H22C 0.9800 . ?
C23 C24 1.332(6) . ?
C23 H23 0.9500 . ?
C24 H24 0.9500 . ?

loop_
_geom_torsion_atom_site_label_1
_geom_torsion_atom_site_label_2
_geom_torsion_atom_site_label_3
_geom_torsion_atom_site_label_4
_geom_torsion
_geom_torsion_site_symmetry_1
_geom_torsion_site_symmetry_2
_geom_torsion_site_symmetry_3
_geom_torsion_site_symmetry_4
_geom_torsion_publ_flag
O2 Cu1 O1 C11 -15.7(2) . . . . ?
N1 Cu1 O1 C11 -125.9(4) . . . . ?
N2 Cu1 O1 C11 174.8(2) . . . . ?
O4A Cu1 O1 C11 63.5(3) . . . . ?
O1 Cu1 O2 C17 19.7(2) . . . . ?
N1 Cu1 O2 C17 -173.2(2) . . . . ?
N2 Cu1 O2 C17 131.8(5) . . . . ?
O4A Cu1 O2 C17 -67.6(3) . . . . ?
O1 Cu1 N1 C1 121.5(4) . . . . ?
O2 Cu1 N1 C1 11.3(2) . . . . ?
N2 Cu1 N1 C1 -178.0(2) . . . . ?
O4A Cu1 N1 C1 -68.2(3) . . . . ?
O1 Cu1 N1 C5 -60.4(5) . . . . ?
O2 Cu1 N1 C5 -170.7(2) . . . . ?
N2 Cu1 N1 C5 0.0(2) . . . . ?
O4A Cu1 N1 C5 109.8(2) . . . . ?
O1 Cu1 N2 C10 -10.8(2) . . . . ?
O2 Cu1 N2 C10 -122.9(5) . . . . ?
N1 Cu1 N2 C10 -178.9(3) . . . . ?
O4A Cu1 N2 C10 77.6(3) . . . . ?
O1 Cu1 N2 C6 166.7(2) . . . . ?
O2 Cu1 N2 C6 54.7(6) . . . . ?
N1 Cu1 N2 C6 -1.3(2) . . . . ?
O4A Cu1 N2 C6 -104.9(3) . . . . ?
C5 N1 C1 C2 0.3(4) . . . . ?
Cu1 N1 C1 C2 178.3(2) . . . . ?
N1 C1 C2 C3 -0.1(5) . . . . ?
C1 C2 C3 C4 -0.2(5) . . . . ?
C2 C3 C4 C5 0.4(5) . . . . ?
C1 N1 C5 C4 -0.2(4) . . . . ?
Cu1 N1 C5 C4 -178.3(2) . . . . ?
C1 N1 C5 C6 179.4(2) . . . . ?
Cu1 N1 C5 C6 1.3(3) . . . . ?
C3 C4 C5 N1 -0.2(5) . . . . ?
C3 C4 C5 C6 -179.7(3) . . . . ?
C10 N2 C6 C7 1.6(4) . . . . ?
Cu1 N2 C6 C7 -176.1(2) . . . . ?
C10 N2 C6 C5 -179.9(2) . . . . ?
Cu1 N2 C6 C5 2.4(3) . . . . ?
N1 C5 C6 N2 -2.4(4) . . . . ?
C4 C5 C6 N2 177.2(3) . . . . ?
N1 C5 C6 C7 176.0(3) . . . . ?
C4 C5 C6 C7 -4.5(5) . . . . ?
N2 C6 C7 C8 -1.8(5) . . . . ?
C5 C6 C7 C8 179.9(3) . . . . ?
C6 C7 C8 C9 1.0(6) . . . . ?
C7 C8 C9 C10 0.0(6) . . . . ?
C6 N2 C10 C9 -0.6(4) . . . . ?
Cu1 N2 C10 C9 176.9(2) . . . . ?
C8 C9 C10 N2 -0.2(5) . . . . ?
Cu1 O1 C11 C12 -173.9(2) . . . . ?
Cu1 O1 C11 C16 7.5(4) . . . . ?
O1 C11 C12 C13 179.1(3) . . . . ?
C16 C11 C12 C13 -2.2(4) . . . . ?
C11 C12 C13 C14 0.5(5) . . . . ?
C12 C13 C14 C15 1.1(5) . . . . ?
C13 C14 C15 C16 -0.8(4) . . . . ?
C14 C15 C16 C11 -1.0(4) . . . . ?
C14 C15 C16 C17 175.7(3) . . . . ?
O1 C11 C16 C15 -179.0(3) . . . . ?
C12 C11 C16 C15 2.4(4) . . . . ?
O1 C11 C16 C17 4.3(4) . . . . ?
C12 C11 C16 C17 -174.3(2) . . . . ?
Cu1 O2 C17 C16 -14.5(4) . . . . ?
Cu1 O2 C17 C18 166.82(18) . . . . ?
C15 C16 C17 O2 -177.3(3) . . . . ?
C11 C16 C17 O2 -0.6(4) . . . . ?
C15 C16 C17 C18 1.3(4) . . . . ?
C11 C16 C17 C18 178.0(2) . . . . ?
O2 C17 C18 C19 2.2(4) . . . . ?
C16 C17 C18 C19 -176.5(3) . . . . ?
C17 C18 C19 C20 -178.9(3) . . . . ?
C18 C19 C20 C21 -175.9(3) . . . . ?
C18 C19 C20 S1 1.1(4) . . . . ?
C24 S1 C20 C21 0.1(3) . . . . ?
C24 S1 C20 C19 -177.3(3) . . . . ?
C19 C20 C21 C23 177.2(3) . . . . ?
S1 C20 C21 C23 -0.1(4) . . . . ?
C19 C20 C21 C22 -1.4(5) . . . . ?
S1 C20 C21 C22 -178.7(3) . . . . ?
C20 C21 C23 C24 0.0(5) . . . . ?
C22 C21 C23 C24 178.6(4) . . . . ?
C21 C23 C24 S1 0.1(6) . . . . ?
C20 S1 C24 C23 -0.1(4) . . . . ?
O5 N3 O4A Cu1 -174.6(4) . . . . ?
O3 N3 O4A Cu1 9.3(6) . . . . ?
O3A N3 O4A Cu1 10.6(8) . . . . ?
O4 N3 O4A Cu1 -153.7(10) . . . . ?
O1 Cu1 O4A N3 129.2(6) . . . . ?
O2 Cu1 O4A N3 -138.1(7) . . . . ?
N1 Cu1 O4A N3 -48.5(6) . . . . ?
N2 Cu1 O4A N3 37.9(7) . . . . ?
